data_4111564
loop_
_publ_author_name
'Julien Bachmann'
'Daniel G. Nocera'

_publ_section_title
;
 Multielectron Redox Chemistry of Iron Porphyrinogens
;
_journal_name_full 'Journal of the American Chemical Society'
_journal_page_first 4730
_journal_page_last 4743
_journal_paper_doi 10.1021/ja043132r
_journal_volume 127
_journal_year 2005
_chemical_formula_sum 'C54 H93 B36 Cl4 Co2 Fe N7'
_chemical_formula_weight 1545.02
_chemical_name_systematic
; 
 ? 
;
_space_group_IT_number 39
_symmetry_cell_setting orthorhombic
_symmetry_space_group_name_Hall 'A 2 -2b'
_symmetry_space_group_name_H-M 'A b m 2'
_atom_sites_solution_hydrogens geom
_atom_sites_solution_primary direct
_atom_sites_solution_secondary difmap
_audit_creation_method SHELXL-97
_cell_angle_alpha 90.00
_cell_angle_beta 90.00
_cell_angle_gamma 90.00
_cell_formula_units_Z 4
_cell_length_a 23.443(2)
_cell_length_b 25.146(3)
_cell_length_c 13.2883(13)
_cell_measurement_temperature 100(2)
_cell_volume 7833.4(14)
_computing_cell_refinement 'Bruker SMART'
_computing_data_collection 'Bruker SMART'
_computing_data_reduction 'Bruker SAINT'
_computing_molecular_graphics 'Bruker SHELXTL'
_computing_publication_material 'Bruker SHELXTL'
_computing_structure_refinement 'SHELXL-97 (Sheldrick, 1997)'
_computing_structure_solution 'SHELXS-97 (Sheldrick, 1990)'
_diffrn_ambient_temperature 100(2)
_diffrn_measured_fraction_theta_full 0.995
_diffrn_measured_fraction_theta_max 0.995
_diffrn_measurement_device_type 'CCD area detector'
_diffrn_measurement_method 'phi and omega scans'
_diffrn_radiation_monochromator graphite
_diffrn_radiation_source 'fine-focus sealed tube'
_diffrn_radiation_type MoK\a
_diffrn_radiation_wavelength 0.71073
_diffrn_reflns_av_R_equivalents 0.0705
_diffrn_reflns_av_sigmaI/netI 0.0407
_diffrn_reflns_limit_h_max 25
_diffrn_reflns_limit_h_min -26
_diffrn_reflns_limit_k_max 27
_diffrn_reflns_limit_k_min -27
_diffrn_reflns_limit_l_max 14
_diffrn_reflns_limit_l_min -9
_diffrn_reflns_number 19041
_diffrn_reflns_theta_full 23.31
_diffrn_reflns_theta_max 23.31
_diffrn_reflns_theta_min 0.87
_exptl_absorpt_coefficient_mu 0.780
_exptl_absorpt_correction_type none
_exptl_crystal_colour orange
_exptl_crystal_density_diffrn 1.310
_exptl_crystal_density_meas 0
_exptl_crystal_description 'hex block f'
_exptl_crystal_F_000 3176
_exptl_crystal_size_max 0.12
_exptl_crystal_size_mid 0.11
_exptl_crystal_size_min 0.09
_refine_diff_density_max 0.927
_refine_diff_density_min -0.758
_refine_diff_density_rms 0.084
_refine_ls_abs_structure_details 'Flack H D (1983), Acta Cryst. A39, 876-881'
_refine_ls_abs_structure_Flack 0.66(3)
_refine_ls_extinction_method none
_refine_ls_goodness_of_fit_ref 1.112
_refine_ls_hydrogen_treatment mixed
_refine_ls_matrix_type full
_refine_ls_number_parameters 592
_refine_ls_number_reflns 4642
_refine_ls_number_restraints 23
_refine_ls_restrained_S_all 1.111
_refine_ls_R_factor_all 0.0556
_refine_ls_R_factor_gt 0.0533
_refine_ls_shift/su_max 1.179
_refine_ls_shift/su_mean 0.011
_refine_ls_structure_factor_coef Fsqd
_refine_ls_weighting_details 'calc w=1/[\s^2^(Fo^2^)+(0.0712P)^2^+33.3568P] where P=(Fo^2^+2Fc^2^)/3'
_refine_ls_weighting_scheme calc
_refine_ls_wR_factor_gt 0.1385
_refine_ls_wR_factor_ref 0.1411
_reflns_number_gt 4444
_reflns_number_total 4642
_reflns_threshold_expression >2sigma(I)
_cod_data_source_file ja043132rsi20041115_014128.cif
_cod_data_source_block c04068m
_cod_original_cell_volume 7833.6(14)
_cod_database_code 4111564

loop_
_symmetry_equiv_pos_as_xyz
'x, y, z'
'-x, -y, z'
'x, -y+1/2, z'
'-x, y+1/2, z'
'x, y+1/2, z+1/2'
'-x, -y+1/2, z+1/2'
'x, -y+1, z+1/2'
'-x, y+1, z+1/2'

loop_
_atom_site_label
_atom_site_type_symbol
_atom_site_fract_x
_atom_site_fract_y
_atom_site_fract_z
_atom_site_U_iso_or_equiv
_atom_site_adp_type
_atom_site_occupancy
_atom_site_symmetry_multiplicity
_atom_site_calc_flag
_atom_site_refinement_flags
Fe1 Fe 0.81225(5) 0.7500 0.91178(10) 0.0167(3) Uani 1 2 d S
Co1 Co 0.5000 1.0000 0.09154(10) 0.0195(3) Uani 1 2 d S
Co2 Co 0.0000 1.0000 0.14288(9) 0.0183(3) Uani 1 2 d S
N1 N 0.7871(2) 0.69621(18) 1.0259(4) 0.0161(12) Uani 1 1 d .
N2 N 0.7757(2) 0.6967(2) 0.8068(4) 0.0204(12) Uani 1 1 d .
N3 N 0.8999(3) 0.7500 0.8974(6) 0.0233(17) Uani 1 2 d S
N4 N 0.6753(5) 0.7500 0.9369(9) 0.051(3) Uani 1 2 d S
N5 N 0.6349(9) 0.7500 0.450(3) 0.224(18) Uani 1 2 d S
C1 C 0.7717(3) 0.7180(2) 1.1226(5) 0.0208(15) Uani 1 1 d .
C2 C 0.7265(3) 0.6855(3) 1.1638(6) 0.0315(19) Uani 1 1 d .
H2 H 0.7071 0.6910 1.2257 0.038 Uiso 1 1 calc R
C3 C 0.7175(3) 0.6468(3) 1.0989(6) 0.0327(17) Uani 1 1 d .
H3 H 0.6908 0.6187 1.1063 0.039 Uiso 1 1 calc R
C4 C 0.7557(3) 0.6549(2) 1.0137(5) 0.0211(14) Uani 1 1 d .
C5 C 0.7589(2) 0.6209(2) 0.9207(6) 0.0215(13) Uani 1 1 d .
C6 C 0.8204(2) 0.5994(2) 0.9115(7) 0.0287(14) Uani 1 1 d .
H6A H 0.8469 0.6292 0.9032 0.043 Uiso 1 1 calc R
H6B H 0.8231 0.5758 0.8529 0.043 Uiso 1 1 calc R
H6C H 0.8303 0.5795 0.9725 0.043 Uiso 1 1 calc R
C7 C 0.7178(3) 0.5729(2) 0.9282(7) 0.0330(17) Uani 1 1 d .
H7A H 0.7237 0.5494 0.8703 0.049 Uiso 1 1 calc R
H7B H 0.6783 0.5857 0.9286 0.049 Uiso 1 1 calc R
H7C H 0.7255 0.5533 0.9905 0.049 Uiso 1 1 calc R
C8 C 0.7453(3) 0.6534(2) 0.8291(5) 0.0198(14) Uani 1 1 d .
C9 C 0.7006(3) 0.6458(3) 0.7554(6) 0.0327(17) Uani 1 1 d .
H9 H 0.6738 0.6174 0.7554 0.039 Uiso 1 1 calc R
C10 C 0.7027(3) 0.6850(3) 0.6872(6) 0.0319(17) Uani 1 1 d .
H10 H 0.6780 0.6899 0.6314 0.038 Uiso 1 1 calc R
C11 C 0.7512(3) 0.7191(2) 0.7163(5) 0.0230(14) Uani 1 1 d .
C12 C 0.7876(5) 0.7500 0.6433(8) 0.030(2) Uani 1 2 d S
C13 C 0.8523(4) 0.7500 0.6572(8) 0.033(3) Uani 1 2 d S
H13A H 0.8691 0.7216 0.6164 0.049 Uiso 0.50 1 calc PR
H13B H 0.8614 0.7441 0.7282 0.049 Uiso 0.50 1 calc PR
H13C H 0.8678 0.7844 0.6357 0.049 Uiso 0.50 1 calc PR
C14 C 0.7697(6) 0.7500 0.5340(8) 0.043(3) Uani 1 2 d S
H30A H 0.7281 0.7469 0.5297 0.065 Uiso 0.50 1 calc PR
H31B H 0.7875 0.7199 0.4993 0.065 Uiso 0.50 1 calc PR
H32C H 0.7819 0.7833 0.5022 0.065 Uiso 0.50 1 calc PR
C15 C 0.8158(4) 0.7500 1.1816(8) 0.029(2) Uani 1 2 d S
C16 C 0.8774(4) 0.7500 1.1478(8) 0.028(2) Uani 1 2 d S
H16A H 0.8790 0.7471 1.0743 0.041 Uiso 0.50 1 calc PR
H16B H 0.8973 0.7197 1.1782 0.041 Uiso 0.50 1 calc PR
H16C H 0.8957 0.7832 1.1690 0.041 Uiso 0.50 1 calc PR
C17 C 0.8109(5) 0.7500 1.2943(9) 0.037(3) Uani 1 2 d S
H17A H 0.8046 0.7136 1.3181 0.055 Uiso 0.50 1 calc PR
H17B H 0.7787 0.7724 1.3146 0.055 Uiso 0.50 1 calc PR
H17C H 0.8462 0.7640 1.3237 0.055 Uiso 0.50 1 calc PR
C18 C 0.0105(3) 1.0624(3) 0.0451(6) 0.0238(15) Uani 1 1 d D
C19 C 0.0537(3) 0.9441(2) 0.0857(7) 0.0261(16) Uani 1 1 d D
C20 C 0.4524(3) 0.9400(3) 0.0329(6) 0.0254(16) Uani 1 1 d D
C21 C 0.4818(3) 1.0603(3) -0.0081(6) 0.0262(16) Uani 1 1 d D
C22 C 0.9496(4) 0.7500 0.8891(7) 0.023(2) Uani 1 2 d S
C23 C 1.0094(4) 0.7500 0.8877(9) 0.032(2) Uani 1 2 d S
H23A H 1.0233 0.7139 0.8741 0.048 Uiso 0.50 1 calc PR
H23B H 1.0239 0.7620 0.9531 0.048 Uiso 0.50 1 calc PR
H23C H 1.0230 0.7741 0.8349 0.048 Uiso 0.50 1 calc PR
C24 C 0.6323(4) 0.7500 0.9041(10) 0.035(2) Uani 1 2 d S
C25 C 0.5734(6) 0.7500 0.8679(12) 0.067(5) Uani 1 2 d S
H24A H 0.5481 0.7372 0.9213 0.101 Uiso 0.50 1 calc PR
H25B H 0.5703 0.7265 0.8092 0.101 Uiso 0.50 1 calc PR
H26C H 0.5625 0.7862 0.8487 0.101 Uiso 0.50 1 calc PR
C26 C 0.6098(7) 0.7500 0.3820(19) 0.100(8) Uani 1 2 d S
C27 C 0.5731(7) 0.7500 0.2979(13) 0.068(4) Uani 1 2 d S
H27A H 0.5630 0.7133 0.2806 0.102 Uiso 0.50 1 calc PR
H27B H 0.5925 0.7667 0.2407 0.102 Uiso 0.50 1 calc PR
H27C H 0.5384 0.7700 0.3140 0.102 Uiso 0.50 1 calc PR
C28 C 0.7758(3) 0.9331(3) 0.3446(7) 0.045(2) Uani 1 1 d .
C29 C 0.8053(3) 0.9609(3) 0.2783(8) 0.054(2) Uani 1 1 d .
H29 H 0.8457 0.9625 0.2827 0.064 Uiso 1 1 calc R
C30 C 0.7758(3) 0.9891(3) 0.1988(7) 0.0383(19) Uani 1 1 d .
H30 H 0.7971 1.0078 0.1495 0.046 Uiso 1 1 calc R
C31 C 0.7204(4) 0.9891(3) 0.1942(8) 0.051(2) Uani 1 1 d .
H31 H 0.7013 1.0091 0.1438 0.062 Uiso 1 1 calc R
C32 C 0.6874(4) 0.9578(3) 0.2676(7) 0.047(2) Uani 1 1 d .
H32 H 0.6469 0.9568 0.2642 0.056 Uiso 1 1 calc R
C33 C 0.7150(3) 0.9311(3) 0.3390(7) 0.042(2) Uani 1 1 d .
B1 B 0.5011(3) 0.8446(3) 0.0916(9) 0.0311(19) Uani 1 1 d D
B2 B 0.4821(3) 0.8833(3) 0.1989(7) 0.0275(18) Uani 1 1 d D
B3 B 0.4371(3) 0.8825(3) 0.0939(8) 0.0282(18) Uani 1 1 d D
B4 B 0.4492(4) 0.9434(3) 0.1614(6) 0.0227(19) Uani 1 1 d D
B5 B 0.4774(3) 1.0562(3) 0.2014(7) 0.0245(18) Uani 1 1 d D
B6 B 0.4347(3) 1.0567(3) 0.0890(8) 0.0251(17) Uani 1 1 d D
B7 B 0.4455(4) 1.1170(3) 0.1555(7) 0.029(2) Uani 1 1 d D
B8 B 0.4490(3) 1.1177(3) 0.0229(7) 0.030(2) Uani 1 1 d D
B9 B 0.0159(3) 0.8456(3) 0.1481(8) 0.031(2) Uani 1 1 d D
B10 B -0.0418(3) 0.8783(3) 0.2095(7) 0.0244(17) Uani 1 1 d D
B11 B 0.0383(3) 1.1232(3) 0.0754(7) 0.0258(19) Uani 1 1 d D
B12 B -0.0163(3) 0.9423(3) 0.2527(7) 0.0207(17) Uani 1 1 d D
B13 B 0.0583(3) 1.0629(3) 0.1380(8) 0.0234(17) Uani 1 1 d D
B14 B 0.0575(3) 0.9487(3) 0.2146(7) 0.0244(18) Uani 1 1 d D
B15 B 0.0299(3) 0.8858(3) 0.2536(7) 0.0252(18) Uani 1 1 d D
B16 B 0.0758(3) 0.8888(3) 0.1479(8) 0.032(2) Uani 1 1 d D
B17 B 0.0342(3) 0.8825(3) 0.0396(8) 0.031(2) Uani 1 1 d D
B18 B 0.5212(4) 1.1191(3) -0.0169(7) 0.029(2) Uani 1 1 d D
Cl1 Cl 0.81164(10) 0.89948(10) 0.4394(2) 0.0712(9) Uani 1 1 d .
Cl2 Cl 0.67773(9) 0.89287(10) 0.4220(3) 0.0743(8) Uani 1 1 d .
H50 H 0.499(3) 0.795(3) 0.088(8) 0.05(2) Uiso 1 1 d D
H51 H 0.465(3) 0.867(2) 0.270(5) 0.018(16) Uiso 1 1 d D
H52 H 0.399(3) 0.871(3) 0.082(7) 0.05(2) Uiso 1 1 d D
H53 H 0.412(2) 0.957(2) 0.184(4) 0.000(13) Uiso 1 1 d D
H54 H 0.426(2) 0.953(2) -0.016(5) 0.016(16) Uiso 1 1 d D
H55 H 0.467(3) 1.038(3) 0.277(5) 0.031(19) Uiso 1 1 d D
H56 H 0.390(2) 1.041(2) 0.075(5) 0.030(18) Uiso 1 1 d D
H57 H 0.473(3) 1.048(3) -0.074(6) 0.04(2) Uiso 1 1 d D
H58 H 0.409(3) 1.133(2) 0.198(5) 0.020(16) Uiso 1 1 d D
H59 H 0.420(3) 1.136(3) -0.028(6) 0.05(2) Uiso 1 1 d D
H60 H 0.536(2) 1.134(2) -0.089(5) 0.021(15) Uiso 1 1 d D
H61 H 0.017(4) 0.800(3) 0.141(8) 0.07(3) Uiso 1 1 d D
H62 H -0.068(3) 0.852(2) 0.250(5) 0.028(17) Uiso 1 1 d D
H63 H 0.064(2) 1.146(2) 0.023(5) 0.018(16) Uiso 1 1 d D
H64 H -0.036(2) 0.958(2) 0.319(4) 0.005(13) Uiso 1 1 d D
H65 H 0.107(3) 1.055(4) 0.122(8) 0.08(3) Uiso 1 1 d D
H66 H 0.017(2) 1.048(2) -0.014(4) 0.000(13) Uiso 1 1 d D
H67 H 0.094(3) 0.964(3) 0.251(5) 0.033(19) Uiso 1 1 d D
H68 H 0.083(2) 0.9589(19) 0.031(4) 0.003(13) Uiso 1 1 d D
H69 H 0.047(2) 0.870(2) 0.321(5) 0.013(15) Uiso 1 1 d D
H70 H 0.121(3) 0.877(3) 0.142(6) 0.036(19) Uiso 1 1 d D
H71 H 0.050(3) 0.875(3) -0.036(6) 0.06(3) Uiso 1 1 d D

loop_
_atom_site_aniso_label
_atom_site_aniso_U_11
_atom_site_aniso_U_22
_atom_site_aniso_U_33
_atom_site_aniso_U_23
_atom_site_aniso_U_13
_atom_site_aniso_U_12
Fe1 0.0176(6) 0.0161(5) 0.0165(7) 0.000 0.0009(6) 0.000
Co1 0.0192(6) 0.0193(6) 0.0201(7) 0.000 0.000 -0.0026(4)
Co2 0.0181(6) 0.0165(6) 0.0204(7) 0.000 0.000 -0.0006(5)
N1 0.024(3) 0.011(3) 0.014(3) 0.002(2) -0.006(2) -0.001(2)
N2 0.021(3) 0.021(3) 0.019(3) 0.000(2) 0.000(2) 0.000(2)
N3 0.028(4) 0.020(3) 0.022(5) 0.000 0.007(4) 0.000
N4 0.059(7) 0.035(5) 0.060(9) 0.000 -0.001(6) 0.000
N5 0.17(2) 0.111(13) 0.39(4) 0.000 -0.23(3) 0.000
C1 0.034(3) 0.012(3) 0.017(4) 0.003(3) 0.002(3) 0.001(2)
C2 0.043(4) 0.019(4) 0.032(5) 0.000(3) 0.014(3) -0.006(3)
C3 0.041(4) 0.022(3) 0.036(4) 0.006(3) 0.013(4) -0.002(3)
C4 0.028(3) 0.018(3) 0.017(4) 0.002(3) -0.001(3) 0.006(3)
C5 0.025(3) 0.018(3) 0.022(3) 0.006(3) -0.003(3) -0.002(2)
C6 0.030(3) 0.027(3) 0.029(4) 0.000(4) 0.003(4) 0.005(2)
C7 0.040(4) 0.014(3) 0.044(5) -0.003(3) 0.004(4) -0.011(3)
C8 0.024(3) 0.019(3) 0.016(3) -0.005(3) 0.005(3) -0.004(3)
C9 0.038(4) 0.023(3) 0.037(5) -0.001(3) -0.007(4) -0.011(3)
C10 0.035(4) 0.036(4) 0.025(4) -0.010(4) -0.018(3) 0.001(3)
C11 0.034(4) 0.022(3) 0.012(3) 0.000(3) 0.000(3) 0.004(3)
C12 0.050(6) 0.022(5) 0.017(5) 0.000 -0.008(5) 0.000
C13 0.030(6) 0.030(6) 0.038(7) 0.000 0.020(5) 0.000
C14 0.088(9) 0.029(5) 0.013(6) 0.000 0.004(6) 0.000
C15 0.052(7) 0.015(5) 0.021(5) 0.000 -0.003(5) 0.000
C16 0.026(5) 0.024(5) 0.032(6) 0.000 -0.017(5) 0.000
C17 0.049(7) 0.031(5) 0.031(7) 0.000 -0.004(5) 0.000
C18 0.026(4) 0.024(3) 0.021(4) -0.002(3) 0.003(3) 0.001(3)
C19 0.026(3) 0.019(3) 0.032(4) 0.000(3) 0.004(4) -0.001(3)
C20 0.024(3) 0.023(3) 0.029(4) 0.003(3) -0.004(3) 0.000(3)
C21 0.028(4) 0.030(4) 0.021(4) 0.000(3) -0.005(3) -0.005(3)
C22 0.035(6) 0.013(4) 0.021(6) 0.000 -0.002(4) 0.000
C23 0.027(5) 0.026(4) 0.043(7) 0.000 -0.009(5) 0.000
C24 0.021(5) 0.034(5) 0.050(7) 0.000 0.004(6) 0.000
C25 0.083(9) 0.034(6) 0.084(12) 0.000 -0.046(9) 0.000
C26 0.060(9) 0.069(10) 0.17(2) 0.000 -0.055(13) 0.000
C27 0.070(9) 0.046(7) 0.087(13) 0.000 -0.002(9) 0.000
C28 0.036(4) 0.039(4) 0.060(6) -0.011(4) -0.004(4) 0.004(3)
C29 0.032(4) 0.057(5) 0.071(7) -0.020(5) 0.010(4) -0.010(4)
C30 0.039(4) 0.037(4) 0.039(5) -0.006(4) 0.013(4) 0.005(3)
C31 0.063(6) 0.044(5) 0.047(6) -0.017(4) -0.013(5) 0.001(4)
C32 0.058(5) 0.038(4) 0.044(5) -0.020(4) -0.013(5) 0.003(4)
C33 0.037(4) 0.042(4) 0.048(5) -0.015(4) 0.004(4) -0.001(3)
B1 0.034(4) 0.019(3) 0.040(5) -0.002(4) -0.004(4) -0.004(3)
B2 0.031(4) 0.026(4) 0.026(5) 0.000(4) 0.001(4) -0.007(3)
B3 0.025(4) 0.024(4) 0.036(5) 0.003(4) 0.003(4) -0.011(3)
B4 0.024(4) 0.023(4) 0.021(5) 0.002(3) 0.007(3) -0.006(3)
B5 0.017(4) 0.021(4) 0.035(5) 0.000(4) 0.000(4) 0.003(3)
B6 0.026(4) 0.021(3) 0.028(5) 0.001(4) -0.010(4) 0.001(3)
B7 0.032(5) 0.023(4) 0.030(5) 0.004(4) -0.005(4) 0.000(3)
B8 0.028(4) 0.030(4) 0.034(5) 0.003(4) -0.001(4) -0.001(3)
B9 0.026(4) 0.022(4) 0.044(6) 0.001(4) 0.006(5) -0.001(3)
B10 0.029(4) 0.019(4) 0.025(5) 0.001(4) -0.005(4) -0.004(3)
B11 0.024(4) 0.019(4) 0.035(6) 0.007(4) 0.002(4) -0.004(3)
B12 0.023(4) 0.015(3) 0.024(5) 0.000(3) -0.007(4) -0.004(3)
B13 0.022(4) 0.024(4) 0.025(4) 0.005(4) 0.007(4) 0.001(3)
B14 0.021(4) 0.022(4) 0.030(5) 0.005(3) -0.003(4) 0.000(3)
B15 0.029(4) 0.017(4) 0.030(5) 0.000(4) -0.007(4) -0.002(3)
B16 0.026(4) 0.024(4) 0.045(6) -0.001(4) 0.001(4) -0.001(3)
B17 0.033(4) 0.021(4) 0.039(6) -0.005(4) 0.004(4) 0.000(3)
B18 0.038(5) 0.020(4) 0.031(5) 0.011(4) -0.011(4) -0.006(3)
Cl1 0.0532(13) 0.0703(14) 0.090(2) 0.0185(14) -0.0130(13) 0.0022(11)
Cl2 0.0492(12) 0.0832(15) 0.091(2) 0.0233(17) 0.0180(15) -0.0035(11)

loop_
_atom_type_symbol
_atom_type_description
_atom_type_scat_dispersion_real
_atom_type_scat_dispersion_imag
_atom_type_scat_source
C C 0.0033 0.0016 'International Tables Vol C Tables 4.2.6.8 and 6.1.1.4'
H H 0.0000 0.0000 'International Tables Vol C Tables 4.2.6.8 and 6.1.1.4'
B B 0.0013 0.0007 'International Tables Vol C Tables 4.2.6.8 and 6.1.1.4'
N N 0.0061 0.0033 'International Tables Vol C Tables 4.2.6.8 and 6.1.1.4'
Fe Fe 0.3463 0.8444 'International Tables Vol C Tables 4.2.6.8 and 6.1.1.4'
Co Co 0.3494 0.9721 'International Tables Vol C Tables 4.2.6.8 and 6.1.1.4'
Cl Cl 0.1484 0.1585 'International Tables Vol C Tables 4.2.6.8 and 6.1.1.4'

loop_
_geom_angle_atom_site_label_1
_geom_angle_atom_site_label_2
_geom_angle_atom_site_label_3
_geom_angle
_geom_angle_site_symmetry_1
_geom_angle_site_symmetry_3
N3 Fe1 N2 110.0(2) . .
N3 Fe1 N2 110.0(2) . 3_565
N2 Fe1 N2 78.6(3) . 3_565
N3 Fe1 N1 110.1(2) . .
N2 Fe1 N1 87.44(18) . .
N2 Fe1 N1 139.92(19) 3_565 .
N3 Fe1 N1 110.1(2) . 3_565
N2 Fe1 N1 139.92(19) . 3_565
N2 Fe1 N1 87.44(18) 3_565 3_565
N1 Fe1 N1 79.5(3) . 3_565
C20 Co1 C20 134.9(4) 2_675 .
C20 Co1 C21 100.8(3) 2_675 2_675
C20 Co1 C21 47.1(3) . 2_675
C20 Co1 C21 47.1(3) 2_675 .
C20 Co1 C21 100.8(3) . .
C21 Co1 C21 100.0(4) 2_675 .
C20 Co1 B4 49.2(3) 2_675 2_675
C20 Co1 B4 174.9(3) . 2_675
C21 Co1 B4 132.4(3) 2_675 2_675
C21 Co1 B4 84.3(3) . 2_675
C20 Co1 B4 174.9(3) 2_675 .
C20 Co1 B4 49.2(3) . .
C21 Co1 B4 84.3(3) 2_675 .
C21 Co1 B4 132.4(3) . .
B4 Co1 B4 126.8(5) 2_675 .
C20 Co1 B6 95.7(3) 2_675 2_675
C20 Co1 B6 83.6(3) . 2_675
C21 Co1 B6 48.4(3) 2_675 2_675
C21 Co1 B6 130.1(4) . 2_675
B4 Co1 B6 93.2(3) 2_675 2_675
B4 Co1 B6 87.7(3) . 2_675
C20 Co1 B6 83.6(3) 2_675 .
C20 Co1 B6 95.7(3) . .
C21 Co1 B6 130.1(3) 2_675 .
C21 Co1 B6 48.4(3) . .
B4 Co1 B6 87.7(3) 2_675 .
B4 Co1 B6 93.2(3) . .
B6 Co1 B6 178.2(6) 2_675 .
C20 Co1 B5 84.5(3) 2_675 .
C20 Co1 B5 128.9(3) . .
C21 Co1 B5 174.6(3) 2_675 .
C21 Co1 B5 84.2(3) . .
B4 Co1 B5 51.1(3) 2_675 .
B4 Co1 B5 90.4(3) . .
B6 Co1 B5 130.9(4) 2_675 .
B6 Co1 B5 50.8(3) . .
C20 Co1 B5 128.9(3) 2_675 2_675
C20 Co1 B5 84.5(3) . 2_675
C21 Co1 B5 84.2(3) 2_675 2_675
C21 Co1 B5 174.6(3) . 2_675
B4 Co1 B5 90.4(3) 2_675 2_675
B4 Co1 B5 51.1(3) . 2_675
B6 Co1 B5 50.8(3) 2_675 2_675
B6 Co1 B5 130.9(4) . 2_675
B5 Co1 B5 91.9(5) . 2_675
C19 Co2 C19 136.1(5) 2_575 .
C19 Co2 C18 102.5(3) 2_575 2_575
C19 Co2 C18 46.4(3) . 2_575
C19 Co2 C18 46.4(3) 2_575 .
C19 Co2 C18 102.5(3) . .
C18 Co2 C18 101.5(4) 2_575 .
C19 Co2 B12 83.9(3) 2_575 2_575
C19 Co2 B12 128.8(3) . 2_575
C18 Co2 B12 173.4(3) 2_575 2_575
C18 Co2 B12 83.6(3) . 2_575
C19 Co2 B12 128.8(3) 2_575 .
C19 Co2 B12 83.9(3) . .
C18 Co2 B12 83.6(3) 2_575 .
C18 Co2 B12 173.4(3) . .
B12 Co2 B12 91.6(4) 2_575 .
C19 Co2 B13 96.1(3) 2_575 2_575
C19 Co2 B13 82.6(3) . 2_575
C18 Co2 B13 47.4(3) 2_575 2_575
C18 Co2 B13 129.6(3) . 2_575
B12 Co2 B13 131.7(4) 2_575 2_575
B12 Co2 B13 51.5(3) . 2_575
C19 Co2 B13 82.6(3) 2_575 .
C19 Co2 B13 96.1(3) . .
C18 Co2 B13 129.6(3) 2_575 .
C18 Co2 B13 47.4(3) . .
B12 Co2 B13 51.5(3) 2_575 .
B12 Co2 B13 131.7(4) . .
B13 Co2 B13 176.5(6) 2_575 .
C19 Co2 B14 173.5(3) 2_575 .
C19 Co2 B14 49.2(3) . .
C18 Co2 B14 83.9(3) 2_575 .
C18 Co2 B14 133.0(3) . .
B12 Co2 B14 89.6(3) 2_575 .
B12 Co2 B14 51.2(3) . .
B13 Co2 B14 88.2(3) 2_575 .
B13 Co2 B14 93.4(3) . .
C19 Co2 B14 49.2(3) 2_575 2_575
C19 Co2 B14 173.5(3) . 2_575
C18 Co2 B14 133.0(3) 2_575 2_575
C18 Co2 B14 83.9(3) . 2_575
B12 Co2 B14 51.2(3) 2_575 2_575
B12 Co2 B14 89.6(3) . 2_575
B13 Co2 B14 93.4(3) 2_575 2_575
B13 Co2 B14 88.2(3) . 2_575
B14 Co2 B14 125.9(5) . 2_575
C4 N1 C1 106.0(5) . .
C4 N1 Fe1 125.9(4) . .
C1 N1 Fe1 117.7(3) . .
C8 N2 C11 106.8(5) . .
C8 N2 Fe1 125.9(4) . .
C11 N2 Fe1 117.6(4) . .
C22 N3 Fe1 179.9(8) . .
N1 C1 C2 107.8(5) . .
N1 C1 C15 119.1(6) . .
C2 C1 C15 126.9(7) . .
N1 C1 C1 112.3(3) . 3_565
C2 C1 C1 124.4(4) . 3_565
C15 C1 C1 58.2(3) . 3_565
C3 C2 C1 106.7(6) . .
C2 C3 C4 107.9(6) . .
N1 C4 C3 111.5(6) . .
N1 C4 C5 122.4(6) . .
C3 C4 C5 126.1(6) . .
C8 C5 C4 110.3(4) . .
C8 C5 C7 110.1(6) . .
C4 C5 C7 111.1(6) . .
C8 C5 C6 109.0(6) . .
C4 C5 C6 108.0(6) . .
C7 C5 C6 108.3(5) . .
N2 C8 C9 110.2(6) . .
N2 C8 C5 120.7(5) . .
C9 C8 C5 129.2(5) . .
C10 C9 C8 109.5(6) . .
C9 C10 C11 106.2(6) . .
N2 C11 C10 107.4(5) . .
N2 C11 C12 120.6(6) . .
C10 C11 C12 124.6(7) . .
N2 C11 C11 112.9(3) . 3_565
C10 C11 C11 125.5(4) . 3_565
C12 C11 C11 59.0(3) . 3_565
C11 C12 C11 62.1(6) . 3_565
C11 C12 C14 117.4(8) . .
C11 C12 C14 117.4(8) 3_565 .
C11 C12 C13 119.0(7) . .
C11 C12 C13 119.0(7) 3_565 .
C14 C12 C13 113.1(10) . .
C17 C15 C16 111.7(9) . .
C17 C15 C1 117.4(7) . 3_565
C16 C15 C1 119.6(7) . 3_565
C17 C15 C1 117.4(7) . .
C16 C15 C1 119.6(7) . .
C1 C15 C1 63.6(6) 3_565 .
C19 C18 B13 112.4(6) 2_575 .
C19 C18 B11 111.7(5) 2_575 .
B13 C18 B11 64.1(5) . .
C19 C18 B17 62.1(4) 2_575 2_575
B13 C18 B17 115.5(6) . 2_575
B11 C18 B17 61.8(4) . 2_575
C19 C18 Co2 66.2(3) 2_575 .
B13 C18 Co2 67.5(4) . .
B11 C18 Co2 125.5(5) . .
B17 C18 Co2 124.3(5) 2_575 .
C18 C19 B16 111.3(5) 2_575 .
C18 C19 B14 112.9(6) 2_575 .
B16 C19 B14 63.5(5) . .
C18 C19 B17 62.7(4) 2_575 .
B16 C19 B17 61.2(5) . .
B14 C19 B17 115.2(6) . .
C18 C19 Co2 67.4(3) 2_575 .
B16 C19 Co2 124.9(6) . .
B14 C19 Co2 67.3(4) . .
B17 C19 Co2 126.0(4) . .
C21 C20 B3 110.8(5) 2_675 .
C21 C20 B4 111.9(6) 2_675 .
B3 C20 B4 63.6(5) . .
C21 C20 B18 62.3(4) 2_675 2_675
B3 C20 B18 61.9(5) . 2_675
B4 C20 B18 116.0(6) . 2_675
C21 C20 Co1 67.3(3) 2_675 .
B3 C20 Co1 124.4(5) . .
B4 C20 Co1 66.7(4) . .
B18 C20 Co1 125.8(5) 2_675 .
C20 C21 B8 110.7(5) 2_675 .
C20 C21 B6 111.1(6) 2_675 .
B8 C21 B6 64.2(5) . .
C20 C21 B18 61.8(4) 2_675 .
B8 C21 B18 62.2(5) . .
B6 C21 B18 116.1(6) . .
C20 C21 Co1 65.6(3) 2_675 .
B8 C21 Co1 124.7(5) . .
B6 C21 Co1 66.8(3) . .
B18 C21 Co1 123.9(5) . .
N3 C22 C23 175.4(11) . .
N4 C24 C25 176.0(15) . .
N5 C26 C27 175(3) . .
C29 C28 C33 120.3(9) . .
C29 C28 Cl1 119.3(6) . .
C33 C28 Cl1 120.4(7) . .
C28 C29 C30 119.7(7) . .
C31 C30 C29 120.8(8) . .
C30 C31 C32 119.5(9) . .
C33 C32 C31 119.1(8) . .
C32 C33 C28 120.4(9) . .
C32 C33 Cl2 119.7(6) . .
C28 C33 Cl2 119.8(7) . .
B8 B1 B3 106.3(6) 2_675 .
B8 B1 B2 106.7(5) 2_675 .
B3 B1 B2 58.9(5) . .
B8 B1 B18 60.1(5) 2_675 2_675
B3 B1 B18 59.5(5) . 2_675
B2 B1 B18 107.2(5) . 2_675
B8 B1 B7 59.4(4) 2_675 2_675
B3 B1 B7 107.0(6) . 2_675
B2 B1 B7 60.1(5) . 2_675
B18 B1 B7 108.2(6) 2_675 2_675
B3 B2 B4 61.4(5) . .
B3 B2 B1 60.4(5) . .
B4 B2 B1 110.4(7) . .
B3 B2 B5 110.0(6) . 2_675
B4 B2 B5 60.7(4) . 2_675
B1 B2 B5 110.3(6) . 2_675
B3 B2 B7 108.3(6) . 2_675
B4 B2 B7 109.0(6) . 2_675
B1 B2 B7 60.3(5) . 2_675
B5 B2 B7 60.6(4) 2_675 2_675
C20 B3 B2 104.2(5) . .
C20 B3 B18 60.3(4) . 2_675
B2 B3 B18 109.4(5) . 2_675
C20 B3 B1 105.7(5) . .
B2 B3 B1 60.7(5) . .
B18 B3 B1 60.5(6) 2_675 .
C20 B3 B4 58.7(4) . .
B2 B3 B4 59.8(5) . .
B18 B3 B4 110.5(5) 2_675 .
B1 B3 B4 109.5(6) . .
C20 B4 B2 102.7(6) . .
C20 B4 B3 57.7(4) . .
B2 B4 B3 58.8(5) . .
C20 B4 B5 104.7(6) . 2_675
B2 B4 B5 60.3(4) . 2_675
B3 B4 B5 107.6(6) . 2_675
C20 B4 Co1 64.1(3) . .
B2 B4 Co1 117.5(5) . .
B3 B4 Co1 116.8(5) . .
B5 B4 Co1 65.2(4) 2_675 .
B2 B5 B6 105.9(6) 2_675 .
B2 B5 B4 59.0(4) 2_675 2_675
B6 B5 B4 106.6(6) . 2_675
B2 B5 B7 59.7(4) 2_675 .
B6 B5 B7 58.9(5) . .
B4 B5 B7 107.0(6) 2_675 .
B2 B5 Co1 115.2(5) 2_675 .
B6 B5 Co1 64.3(4) . .
B4 B5 Co1 63.7(3) 2_675 .
B7 B5 Co1 116.0(6) . .
H56 B6 C21 119(4) . .
H56 B6 B7 121(3) . .
C21 B6 B7 103.9(5) . .
H56 B6 B5 131(4) . .
C21 B6 B5 105.6(5) . .
B7 B6 B5 60.8(5) . .
H56 B6 B8 113(3) . .
C21 B6 B8 57.5(4) . .
B7 B6 B8 59.2(4) . .
B5 B6 B8 107.9(5) . .
H56 B6 Co1 116(3) . .
C21 B6 Co1 64.8(3) . .
B7 B6 Co1 118.1(5) . .
B5 B6 Co1 64.9(3) . .
B8 B6 Co1 117.0(5) . .
B8 B7 B6 61.2(5) . .
B8 B7 B2 106.1(6) . 2_675
B6 B7 B2 106.9(6) . 2_675
B8 B7 B1 59.3(5) . 2_675
B6 B7 B1 108.9(7) . 2_675
B2 B7 B1 59.6(5) 2_675 2_675
B8 B7 B5 109.1(6) . .
B6 B7 B5 60.3(5) . .
B2 B7 B5 59.7(4) 2_675 .
B1 B7 B5 109.0(6) 2_675 .
C21 B8 B1 106.4(6) . 2_675
C21 B8 B7 104.8(6) . .
B1 B8 B7 61.2(6) 2_675 .
C21 B8 B18 60.6(4) . .
B1 B8 B18 60.6(5) 2_675 .
B7 B8 B18 110.0(6) . .
C21 B8 B6 58.3(4) . .
B1 B8 B6 109.2(6) 2_675 .
B7 B8 B6 59.6(5) . .
B18 B8 B6 109.8(5) . .
B15 B9 B17 107.7(6) . .
B15 B9 B16 60.1(5) . .
B17 B9 B16 59.1(5) . .
B15 B9 B11 108.3(5) . 2_575
B17 B9 B11 59.9(5) . 2_575
B16 B9 B11 107.1(6) . 2_575
B15 B9 B10 60.8(5) . .
B17 B9 B10 108.4(6) . .
B16 B9 B10 108.6(6) . .
B11 B9 B10 60.1(4) 2_575 .
H62 B10 B9 113(3) . .
H62 B10 B11 121(4) . 2_575
B9 B10 B11 59.9(5) . 2_575
H62 B10 B15 117(4) . .
B9 B10 B15 59.0(5) . .
B11 B10 B15 106.6(6) 2_575 .
H62 B10 B13 131(4) . 2_575
B9 B10 B13 107.5(6) . 2_575
B11 B10 B13 60.0(5) 2_575 2_575
B15 B10 B13 106.8(5) . 2_575
H62 B10 B12 126(4) . .
B9 B10 B12 107.7(6) . .
B11 B10 B12 108.7(6) 2_575 .
B15 B10 B12 59.5(4) . .
B13 B10 B12 60.5(4) 2_575 .
C18 B11 B17 59.9(4) . 2_575
C18 B11 B9 104.5(5) . 2_575
B17 B11 B9 59.7(5) 2_575 2_575
C18 B11 B10 103.6(5) . 2_575
B17 B11 B10 108.1(6) 2_575 2_575
B9 B11 B10 60.0(5) 2_575 2_575
C18 B11 B13 56.8(4) . .
B17 B11 B13 108.0(5) 2_575 .
B9 B11 B13 107.9(6) 2_575 .
B10 B11 B13 60.4(5) 2_575 .
B15 B12 B14 59.5(4) . .
B15 B12 B10 59.7(4) . .
B14 B12 B10 107.8(6) . .
B15 B12 B13 106.0(6) . 2_575
B14 B12 B13 106.9(6) . 2_575
B10 B12 B13 59.4(4) . 2_575
B15 B12 Co2 116.5(5) . .
B14 B12 Co2 64.5(4) . .
B10 B12 Co2 117.1(5) . .
B13 B12 Co2 64.2(4) 2_575 .
C18 B13 B11 59.1(4) . .
C18 B13 B10 104.6(5) . 2_575
B11 B13 B10 59.6(4) . 2_575
C18 B13 B12 104.8(5) . 2_575
B11 B13 B12 108.0(5) . 2_575
B10 B13 B12 60.1(4) 2_575 2_575
C18 B13 Co2 65.1(3) . .
B11 B13 Co2 118.9(5) . .
B10 B13 Co2 117.7(5) 2_575 .
B12 B13 Co2 64.2(3) 2_575 .
C19 B14 B15 102.2(6) . .
C19 B14 B16 57.7(5) . .
B15 B14 B16 59.2(5) . .
C19 B14 B12 102.9(6) . .
B15 B14 B12 59.6(4) . .
B16 B14 B12 107.0(5) . .
C19 B14 Co2 63.6(3) . .
B15 B14 Co2 116.4(5) . .
B16 B14 Co2 116.4(6) . .
B12 B14 Co2 64.3(4) . .
B9 B15 B16 60.4(5) . .
B9 B15 B14 110.2(7) . .
B16 B15 B14 60.8(5) . .
B9 B15 B12 109.8(6) . .
B16 B15 B12 109.2(6) . .
B14 B15 B12 60.8(4) . .
B9 B15 B10 60.2(4) . .
B16 B15 B10 108.4(6) . .
B14 B15 B10 109.7(6) . .
B12 B15 B10 60.8(4) . .
C19 B16 B17 60.3(5) . .
C19 B16 B15 103.7(6) . .
B17 B16 B15 108.1(6) . .
C19 B16 B9 105.2(6) . .
B17 B16 B9 60.3(5) . .
B15 B16 B9 59.5(5) . .
C19 B16 B14 58.8(5) . .
B17 B16 B14 110.5(6) . .
B15 B16 B14 60.0(5) . .
B9 B16 B14 108.8(6) . .
C19 B17 C18 55.3(4) . 2_575
C19 B17 B16 58.5(5) . .
C18 B17 B16 103.2(6) 2_575 .
C19 B17 B9 104.2(7) . .
C18 B17 B9 103.7(6) 2_575 .
B16 B17 B9 60.7(5) . .
C19 B17 B11 103.4(5) . 2_575
C18 B17 B11 58.3(4) 2_575 2_575
B16 B17 B11 108.8(7) . 2_575
B9 B17 B11 60.4(5) . 2_575
C20 B18 C21 55.9(4) 2_675 .
C20 B18 B3 57.8(4) 2_675 2_675
C21 B18 B3 102.4(5) . 2_675
C20 B18 B8 102.0(5) 2_675 .
C21 B18 B8 57.2(4) . .
B3 B18 B8 106.2(6) 2_675 .
C20 B18 B1 103.5(6) 2_675 2_675
C21 B18 B1 102.9(6) . 2_675
B3 B18 B1 60.0(5) 2_675 2_675
B8 B18 B1 59.3(5) . 2_675

loop_
_geom_bond_atom_site_label_1
_geom_bond_atom_site_label_2
_geom_bond_distance
_geom_bond_site_symmetry_2
Fe1 N3 2.063(7) .
Fe1 N2 2.116(5) .
Fe1 N2 2.116(5) 3_565
Fe1 N1 2.116(5) .
Fe1 N1 2.116(5) 3_565
Co1 C20 2.033(7) 2_675
Co1 C20 2.033(7) .
Co1 C21 2.058(7) 2_675
Co1 C21 2.058(7) .
Co1 B4 2.075(8) 2_675
Co1 B4 2.075(8) .
Co1 B6 2.092(7) 2_675
Co1 B6 2.092(7) .
Co1 B5 2.101(8) .
Co1 B5 2.101(8) 2_675
Co2 C19 2.034(6) 2_575
Co2 C19 2.034(6) .
Co2 C18 2.053(7) 2_575
Co2 C18 2.053(7) .
Co2 B12 2.092(8) 2_575
Co2 B12 2.092(8) .
Co2 B13 2.092(7) 2_575
Co2 B13 2.092(7) .
Co2 B14 2.095(8) .
Co2 B14 2.095(8) 2_575
N1 C4 1.285(8) .
N1 C1 1.444(8) .
N2 C8 1.336(8) .
N2 C11 1.446(8) .
N3 C22 1.171(11) .
N4 C24 1.100(13) .
N5 C26 1.08(3) .
C1 C2 1.445(9) .
C1 C15 1.527(11) .
C1 C1 1.609(11) 3_565
C2 C3 1.316(11) .
C3 C4 1.459(10) .
C4 C5 1.504(10) .
C5 C8 1.501(9) .
C5 C7 1.546(8) .
C5 C6 1.545(8) .
C8 C9 1.446(10) .
C9 C10 1.340(11) .
C10 C11 1.474(9) .
C11 C12 1.509(12) .
C11 C11 1.555(12) 3_565
C12 C11 1.509(11) 3_565
C12 C14 1.513(15) .
C12 C13 1.526(15) .
C15 C17 1.501(15) .
C15 C16 1.511(15) .
C15 C1 1.527(11) 3_565
C18 C19 1.609(9) 2_575
C18 B13 1.667(12) .
C18 B11 1.709(10) .
C18 B17 1.739(10) 2_575
C19 C18 1.609(9) 2_575
C19 B16 1.698(11) .
C19 B14 1.719(12) .
C19 B17 1.730(10) .
C20 C21 1.635(9) 2_675
C20 B3 1.694(10) .
C20 B4 1.712(10) .
C20 B18 1.740(10) 2_675
C21 C20 1.635(9) 2_675
C21 B8 1.687(11) .
C21 B6 1.701(12) .
C21 B18 1.748(10) .
C22 C23 1.403(12) .
C24 C25 1.460(17) .
C26 C27 1.41(3) .
C28 C29 1.321(13) .
C28 C33 1.428(11) .
C28 Cl1 1.734(9) .
C29 C30 1.447(13) .
C30 C31 1.300(12) .
C31 C32 1.473(13) .
C32 C33 1.330(12) .
C33 Cl2 1.705(9) .
B1 B8 1.762(12) 2_675
B1 B3 1.777(10) .
B1 B2 1.782(14) .
B1 B18 1.785(14) 2_675
B1 B7 1.795(12) 2_675
B2 B3 1.750(13) .
B2 B4 1.769(11) .
B2 B5 1.792(10) 2_675
B2 B7 1.793(12) 2_675
B3 B18 1.767(13) 2_675
B3 B4 1.796(11) .
B4 B5 1.800(11) 2_675
B5 B2 1.792(10) 2_675
B5 B6 1.798(12) .
B5 B4 1.800(11) 2_675
B5 B7 1.808(11) .
B6 H56 1.15(5) .
B6 B7 1.773(11) .
B6 B8 1.800(11) .
B7 B8 1.764(12) .
B7 B2 1.793(12) 2_675
B7 B1 1.795(12) 2_675
B8 B1 1.762(12) 2_675
B8 B18 1.776(12) .
B9 B15 1.758(13) .
B9 B17 1.766(13) .
B9 B16 1.774(11) .
B9 B11 1.779(12) 2_575
B9 B10 1.781(11) .
B10 H62 1.06(6) .
B10 B11 1.783(11) 2_575
B10 B15 1.791(11) .
B10 B13 1.798(11) 2_575
B10 B12 1.811(10) .
B11 B17 1.771(11) 2_575
B11 B9 1.779(12) 2_575
B11 B10 1.783(11) 2_575
B11 B13 1.791(11) .
B12 B15 1.787(10) .
B12 B14 1.809(11) .
B12 B13 1.819(12) 2_575
B13 B10 1.798(11) 2_575
B13 B12 1.819(12) 2_575
B14 B15 1.785(10) .
B14 B16 1.799(11) .
B15 B16 1.770(13) .
B16 B17 1.745(13) .
B17 C18 1.739(10) 2_575
B17 B11 1.771(11) 2_575
B18 C20 1.740(10) 2_675
B18 B3 1.767(13) 2_675
B18 B1 1.785(14) 2_675
